data_9017708
loop_
_publ_author_name
'Vignola, P.'
'Gatta, G. D.'
'Rotiroti, N.'
'Gentile, P.'
'Hatert, F.'
'Baijot, M.'
'Bersani, D.'
'Risplendente, A.'
'Pavese, A.'

_publ_section_title
;
 Albertiniite, Fe2+(SO3)*3H2O, a new sulfite mineral species from the Monte Falo
 Pb-Zn mine, Coiromonte, Armeno Municipality, Verbano Cusio Ossola Province, Piedmont, Italy
;
_journal_name_full 'Mineralogical Magazine'
_journal_page_first 985
_journal_page_last 994
_journal_volume 80
_journal_year 2016
_chemical_compound_source 'Monte Falo mine, Coiromonte, Piedmont, Italy'
_chemical_formula_sum 'Fe0.774 H6 Mn0.282 O6 S'
_chemical_name_mineral Albertiniite
_space_group_IT_number 14
_space_group_name_Hall '-P 2yn'
_space_group_name_H-M_alt 'P 1 21/n 1'
_symmetry_space_group_name_H-M 'P 1 21/n 1'
_cell_angle_alpha 90
_cell_angle_beta 96.106
_cell_angle_gamma 90
_cell_length_a 6.633
_cell_length_b 8.831
_cell_length_c 8.773
_cell_formula_units_Z 4
_cell_volume 510.972
_database_code_amcsd 0020986
_exptl_crystal_density_diffrn 2.507
_cod_data_source_file inputs/fixed/downloads/18/18615.cif
_cod_data_source_block 18615
_cod_original_formula_sum 'Fe.774 Mn.282 S O6 H6'
_cod_database_code 9017708

loop_
_space_group_symop_operation_xyz
x,y,z
1/2+x,1/2-y,1/2+z
1/2-x,1/2+y,1/2-z
-x,-y,-z

loop_
_atom_site_aniso_label
_atom_site_aniso_U_11
_atom_site_aniso_U_22
_atom_site_aniso_U_33
_atom_site_aniso_U_12
_atom_site_aniso_U_13
_atom_site_aniso_U_23
Fe2+M 0.01240 0.01203 0.01331 0.00001 0.00112 0.00146
Mn2+M 0.01240 0.01203 0.01331 0.00001 0.00112 0.00146
S 0.00880 0.01350 0.01180 -0.00010 0.00190 -0.00040
O1 0.01500 0.01930 0.01510 -0.00270 0.00150 -0.00580
O2 0.01420 0.02420 0.01570 0.00740 -0.00250 -0.00060
O3 0.01750 0.01240 0.01970 -0.00400 0.00410 -0.00050
O4 0.01440 0.01560 0.01830 -0.00040 0.00100 0.00060
O5 0.03010 0.02240 0.01770 -0.00980 0.00710 -0.00660
O6 0.01270 0.02440 0.01190 0.00010 0.00010 0.00130

loop_
_atom_site_label
_atom_site_fract_x
_atom_site_fract_y
_atom_site_fract_z
_atom_site_occupancy
_atom_site_U_iso_or_equiv
Fe2+M 0.42944 0.24709 0.14459 0.77400 0.01260
Mn2+M 0.42944 0.24709 0.14459 0.28200 0.01260
S 0.82444 0.07021 0.32605 1.00000 0.01130
O1 0.95510 0.19860 0.40520 1.00000 0.01650
O2 0.72240 0.14290 0.17940 1.00000 0.01830
O3 0.52110 0.46230 0.23330 1.00000 0.01640
O4 0.11170 0.34750 0.14310 1.00000 0.01610
O5 0.26670 0.04610 0.07420 1.00000 0.02310
O6 0.36130 0.16820 0.37450 1.00000 0.01640
H1 0.45400 0.18100 0.46100 1.00000 0.05000
H2 0.23400 0.17400 0.40300 1.00000 0.05000
H3 0.27000 -0.00200 -0.01800 1.00000 0.05000
H4 0.15700 0.02300 0.12800 1.00000 0.05000
H5 0.03400 0.31100 0.21600 1.00000 0.05000
H6 0.11500 0.45300 0.14500 1.00000 0.05000

loop_
_cod_related_entry_id
_cod_related_entry_database
_cod_related_entry_code
1 AMCSD 0020986
